data_8000067
loop_
_publ_author_name
'Masako Kato'
'Shinobu Kishi'
'Yuki Wakamatsu'
'Yoshiko Sugi'
'Yoko Osamura'
'Tamami Koshiyama'
'Miki Hasegawa'

_publ_section_title
;
 Outstanding Vapochromism and pH-dependent Coloration of Dicyano(4,4'-
 dicarboxy-2,2'-bipyridine)platinum(II) with a Three-dimensional
 Network Structure
;
_journal_issue 10
_journal_name_full 'Chemistry Letters'
_journal_page_first 1368
_journal_paper_doi 10.1246/cl.2005.1368
_journal_volume 34
_journal_year 2005
_chemical_formula_moiety 'C14 H16 N4 O8 Pt '
_chemical_formula_sum 'C14 H16 N4 O8 Pt'
_chemical_formula_weight 563.39
_space_group_IT_number 63
_space_group_name_Hall '-C 2c 2'
_space_group_name_H-M_alt 'C m c m'
_symmetry_cell_setting orthorhombic
_symmetry_Int_Tables_number 63
_symmetry_space_group_name_Hall '-C 2c 2'
_symmetry_space_group_name_H-M 'C m c m'
_cell_angle_alpha 90
_cell_angle_beta 90
_cell_angle_gamma 90
_cell_formula_units_Z 4
_cell_length_a 17.2496(7)
_cell_length_b 18.5822(7)
_cell_length_c 6.4537(2)
_cell_measurement_reflns_used 3196
_cell_measurement_temperature 173.1
_cell_measurement_theta_max 27.5
_cell_measurement_theta_min 3.2
_cell_volume 2068.64(13)
_computing_cell_refinement CrystalClear
_computing_data_collection CrystalClear
_computing_data_reduction CrystalStructure
_computing_publication_material 'CrystalStructure 3.6.0'
_computing_structure_refinement SHELXL
_computing_structure_solution SIR92
_diffrn_detector_area_resol_mean 7.31
_diffrn_measured_fraction_theta_full 0.9957
_diffrn_measured_fraction_theta_max 0.9957
_diffrn_measurement_device_type 'Rigaku Mercury'
_diffrn_measurement_method \w
_diffrn_radiation_type 'Mo K\a'
_diffrn_radiation_wavelength 0.7107
_diffrn_reflns_av_R_equivalents 0.031
_diffrn_reflns_limit_h_max 22
_diffrn_reflns_limit_h_min 0
_diffrn_reflns_limit_k_max 24
_diffrn_reflns_limit_k_min 0
_diffrn_reflns_limit_l_max 8
_diffrn_reflns_limit_l_min 0
_diffrn_reflns_number 7948
_diffrn_reflns_theta_full 27.46
_diffrn_reflns_theta_max 27.46
_exptl_absorpt_coefficient_mu 6.800
_exptl_absorpt_correction_T_max 0.688
_exptl_absorpt_correction_T_min 0.371
_exptl_absorpt_correction_type numerical
_exptl_absorpt_process_details
;
    Higashi, T. (1999). Program for Absorption Correction.
    Rigaku Corporation, Tokyo, Japan.
;
_exptl_crystal_colour red
_exptl_crystal_density_diffrn 1.809
_exptl_crystal_density_method 'not measured'
_exptl_crystal_description needle
_exptl_crystal_F_000 1080.00
_exptl_crystal_size_max 0.32
_exptl_crystal_size_mid 0.06
_exptl_crystal_size_min 0.06
_refine_diff_density_max 1.93
_refine_diff_density_min -2.25
_refine_ls_goodness_of_fit_ref 1.258
_refine_ls_hydrogen_treatment constr
_refine_ls_number_parameters 72
_refine_ls_number_reflns 1337
_refine_ls_R_factor_gt 0.0300
_refine_ls_shift/su_max 0.0010
_refine_ls_structure_factor_coef Fsqd
_refine_ls_weighting_details 'w = 1/[\s^2^(Fo^2^)+(0.0350P)^2^+16.4306P] where P=(Fo^2^+2Fc^2^)/3'
_refine_ls_weighting_scheme calc
_refine_ls_wR_factor_ref 0.1000
_reflns_number_gt 1161
_reflns_number_total 1337
_reflns_threshold_expression F^2^>2.0\s(F^2^)
_cod_original_formula_sum 'C14 H16 N4 O8 Pt '
_cod_database_code 8000067

loop_
_symmetry_equiv_pos_site_id
_symmetry_equiv_pos_as_xyz
1 +X,+Y,+Z
2 -X,+Y,+Z
3 +X,-Y,1/2+Z
4 -X,-Y,1/2+Z
5 -X,-Y,-Z
6 +X,-Y,-Z
7 -X,+Y,1/2-Z
8 +X,+Y,1/2-Z
9 1/2+X,1/2+Y,+Z
10 1/2-X,1/2+Y,+Z
11 1/2+X,1/2-Y,1/2+Z
12 1/2-X,1/2-Y,1/2+Z
13 1/2-X,1/2-Y,-Z
14 1/2+X,1/2-Y,-Z
15 1/2-X,1/2+Y,1/2-Z
16 1/2+X,1/2+Y,1/2-Z

loop_
_atom_site_label
_atom_site_type_symbol
_atom_site_fract_x
_atom_site_fract_y
_atom_site_fract_z
_atom_site_U_iso_or_equiv
_atom_site_adp_type
_atom_site_occupancy
_atom_site_symmetry_multiplicity
_atom_site_calc_flag
_atom_site_refinement_flags
Pt1 Pt 0.0000 0.00649(2) 0.2500 0.0175(2) Uani 1.00 4 d S
O1 O 0.2891(5) -0.2565(4) 0.2500 0.044(2) Uani 1.00 2 d S
O2 O 0.1844(5) -0.3259(4) 0.2500 0.065(3) Uani 1.00 2 d S
O3 O 0.3095 0.0222 0.2500 0.152 Uiso 1.00 2 d R
O4 O 0.0000 0.3754 0.7500 0.152 Uiso 1.00 4 d R
O5 O 0.0000 0.3003 0.2500 0.152 Uiso 1.00 4 d R
N1 N 0.0770(4) -0.0778(3) 0.2500 0.017(2) Uani 1.00 2 d S
N2 N 0.1221(6) 0.1282(4) 0.2500 0.034(2) Uani 1.00 2 d S
C1 C 0.1538(5) -0.0729(5) 0.2500 0.024(2) Uani 1.00 2 d S
C2 C 0.2005(6) -0.1327(5) 0.2500 0.027(2) Uani 1.00 2 d S
C3 C 0.1676(6) -0.1995(5) 0.2500 0.027(2) Uani 1.00 2 d S
C4 C 0.0875(6) -0.2057(5) 0.2500 0.026(2) Uani 1.00 2 d S
C5 C 0.0437(5) -0.1437(4) 0.2500 0.022(2) Uani 1.00 2 d S
C6 C 0.2140(6) -0.2683(5) 0.2500 0.031(2) Uani 1.00 2 d S
C7 C 0.0769(5) 0.0829(4) 0.2500 0.021(2) Uani 1.00 2 d S
H1 H 0.1767 -0.0276 0.2500 0.028 Uiso 1.00 2 c R
H2 H 0.2542 -0.1278 0.2500 0.032 Uiso 1.00 2 c R
H3 H 0.3122 -0.2951 0.2500 0.053 Uiso 1.00 2 c R
H4 H 0.0639 -0.2507 0.2500 0.032 Uiso 1.00 2 c R

loop_
_atom_site_aniso_label
_atom_site_aniso_U_11
_atom_site_aniso_U_22
_atom_site_aniso_U_33
_atom_site_aniso_U_12
_atom_site_aniso_U_13
_atom_site_aniso_U_23
Pt1 0.0164(2) 0.0147(2) 0.0214(3) 0.0000 0.0000 0.0000
O1 0.039(5) 0.030(4) 0.064(6) 0.015(3) 0.0000 0.0000
O2 0.045(5) 0.025(4) 0.123(9) 0.010(4) 0.0000 0.0000
N1 0.015(4) 0.015(3) 0.020(4) 0.001(3) 0.0000 0.0000
N2 0.038(5) 0.026(4) 0.038(5) -0.013(4) 0.0000 0.0000
C1 0.023(5) 0.019(4) 0.029(5) 0.001(3) 0.0000 0.0000
C2 0.018(5) 0.030(5) 0.032(6) 0.005(4) 0.0000 0.0000
C3 0.028(5) 0.025(4) 0.029(5) 0.009(4) 0.0000 0.0000
C4 0.028(5) 0.018(4) 0.033(6) 0.003(4) 0.0000 0.0000
C5 0.021(5) 0.016(4) 0.028(5) 0.001(3) 0.0000 0.0000
C6 0.028(6) 0.025(5) 0.039(6) 0.009(4) 0.0000 0.0000
C7 0.022(5) 0.021(4) 0.021(5) 0.001(3) 0.0000 0.0000

loop_
_atom_type_symbol
_atom_type_description
_atom_type_scat_dispersion_real
_atom_type_scat_dispersion_imag
_atom_type_scat_source
C C 0.003 0.002
;
International Tables for Crystallography
(1992, Vol. C, Tables 4.2.6.8 and 6.1.1.4)
;
H H 0.000 0.000
;
International Tables for Crystallography
(1992, Vol. C, Table 6.1.1.4)
;
N N 0.006 0.003
;
International Tables for Crystallography
(1992, Vol. C, Tables 4.2.6.8 and 6.1.1.4)
;
O O 0.011 0.006
;
International Tables for Crystallography
(1992, Vol. C, Tables 4.2.6.8 and 6.1.1.4)
;
Pt Pt -1.703 8.390
;
International Tables for Crystallography
(1992, Vol. C, Tables 4.2.6.8 and 6.1.1.4)
;

loop_
_geom_angle_atom_site_label_1
_geom_angle_atom_site_label_2
_geom_angle_atom_site_label_3
_geom_angle
_geom_angle_site_symmetry_1
_geom_angle_site_symmetry_2
_geom_angle_site_symmetry_3
N1 Pt1 N1 80.6(3) 55502 . .
Pt1 N1 C1 126.4(5) . . .
Pt1 N1 C5 114.5(6) . . .
C7 Pt1 N1 96.6(3) . . .
C7 Pt1 N1 177.2(3) 55502 . .
Pt1 N1 C1 126.4(5) . 55502 55502
Pt1 N1 C5 114.5(6) . 55502 55502
C7 Pt1 N1 177.2(3) . . 55502
C7 Pt1 N1 96.6(3) 55502 . 55502
Pt1 C7 N2 179.7(7) . . .
C7 Pt1 C7 86.1(4) 55502 . .
Pt1 C7 N2 179.7(5) . 55502 55502
O1 C6 O2 125(1) . . .
O1 C6 C3 112.5(8) . . .
H3 O1 C6 109.4578 . . .
O2 C6 C3 122(1) . . .
C5 N1 C1 119.0(7) . . .
N1 C1 H1 118.9608 . . .
N1 C1 C2 122.1(8) . . .
N1 C5 C5 115.2(7) . . 55502
N1 C5 C4 121.6(8) . . .
H1 C1 C2 118.9582 . . .
C1 C2 C3 119.4(9) . . .
C1 C2 H2 120.2797 . . .
C2 C3 C6 123.4(9) . . .
H2 C2 C3 120.2721 . . .
C2 C3 C4 119.4(9) . . .
C3 C4 C5 118.5(8) . . .
C6 C3 C4 117.3(8) . . .
C3 C4 H4 120.7502 . . .
C4 C5 C5 123.3(8) . . 55502
H4 C4 C5 120.7505 . . .
C5 C5 N1 115.2(7) . 55502 55502
C5 C5 C4 123.3(8) . 55502 55502

loop_
_geom_bond_atom_site_label_1
_geom_bond_atom_site_label_2
_geom_bond_distance
_geom_bond_site_symmetry_2
Pt1 N1 2.053(7) .
Pt1 N1 2.053(7) 55502
Pt1 C7 1.944(9) .
Pt1 C7 1.944(9) 55502
O1 C6 1.31(1) .
O1 H3 0.8200 .
O2 C6 1.19(1) .
N1 C1 1.33(1) .
N1 C5 1.35(1) .
N2 C7 1.15(1) .
C1 C2 1.37(1) .
C1 H1 0.9301 .
C2 C3 1.37(1) .
C2 H2 0.9300 .
C3 C4 1.39(1) .
C3 C6 1.51(1) .
C4 C5 1.38(1) .
C4 H4 0.9300 .
C5 C5 1.51(1) 55502

loop_
_geom_contact_atom_site_label_1
_geom_contact_atom_site_label_2
_geom_contact_distance
_geom_contact_site_symmetry_2
Pt1 Pt1 3.23585(4) 55403
Pt1 Pt1 3.23585(4) 55503
Pt1 N2 3.090(9) .
Pt1 N2 3.090(9) 55502
Pt1 C1 3.036(9) .
Pt1 C1 3.036(9) 55502
Pt1 C5 2.890(8) .
Pt1 C5 2.890(8) 55502
Pt1 H1 3.1126 .
Pt1 H1 3.1126 55502
O1 O1 3.506(5) 54412
O1 O1 3.506(5) 54512
O1 O2 2.22(1) .
O1 N2 2.63(1) 54510
O1 C2 2.76(1) .
O1 C3 2.35(1) .
O1 C3 3.411(4) 54412
O1 C3 3.411(4) 54512
O1 C6 3.260(2) 54412
O1 C6 3.260(2) 54512
O1 H2 2.4674 .
O2 O3 2.8254 54510
O2 O4 3.3109 55403
O2 N2 3.45(1) 54510
O2 C2 3.60(1) .
O2 C3 2.37(1) .
O2 C4 2.79(1) .
O2 H2 3.5041 54412
O2 H2 3.5041 54512
O2 H2 3.5041 54513
O2 H2 3.5041 54613
O2 H3 2.2778 .
O2 H4 2.5038 .
O3 O2 2.8254 55510
O3 O3 3.3307 55403
O3 O3 3.3307 55503
O3 O3 3.3307 55506
O3 O3 3.3307 55606
O3 C1 3.2152 .
O3 C2 3.4381 .
O3 H1 2.4711 .
O3 H2 2.9456 .
O4 O2 3.3109 55503
O4 O2 3.3109 55504
O4 O5 3.5157 .
O4 O5 3.5157 55601
O4 O5 3.5157 55502
O4 O5 3.5157 55507
O4 O5 3.5157 55508
O4 C4 3.4957 55503
O4 C4 3.4957 55504
O4 H4 2.5658 55503
O4 H4 2.5658 55504
O5 O4 3.5157 55401
O5 O4 3.5157 .
O5 O4 3.5157 55402
O5 O4 3.5157 55502
O5 O4 3.5157 55507
O5 O4 3.5157 55607
O5 O4 3.5157 55508
O5 O4 3.5157 55608
O5 H4 3.5322 55403
O5 H4 3.5322 55503
O5 H4 3.5322 55404
O5 H4 3.5322 55504
N1 N1 2.66(1) 55502
N1 N2 3.449(4) 55403
N1 N2 3.449(4) 55503
N1 C2 2.36(1) .
N1 C3 2.75(1) .
N1 C4 2.38(1) .
N1 C5 2.41(1) 55502
N1 C7 2.99(1) .
N1 C7 3.2283(3) 55403
N1 C7 3.2283(3) 55503
N1 H1 1.9558 .
N1 H2 3.1946 .
N1 H4 3.2217 .
N2 O1 2.63(1) 55510
N2 O2 3.45(1) 55510
N2 N1 3.449(4) 55403
N2 N1 3.449(4) 55503
N2 C1 3.430(4) 55403
N2 C1 3.430(4) 55503
N2 C2 3.500(5) 55403
N2 C2 3.500(5) 55503
N2 C3 3.576(5) 55403
N2 C3 3.576(5) 55503
N2 C4 3.584(5) 55403
N2 C4 3.584(5) 55503
N2 C5 3.511(5) 55403
N2 C5 3.511(5) 55503
N2 C6 3.42(1) 55510
N2 C7 3.53(1) 55502
N2 H1 3.0446 .
N2 H3 1.8213 55510
C1 N2 3.430(4) 55403
C1 N2 3.430(4) 55503
C1 C3 2.36(1) .
C1 C4 2.72(1) .
C1 C5 2.31(1) .
C1 C7 3.18(1) .
C1 C7 3.494(5) 55403
C1 C7 3.494(5) 55503
C1 H2 2.0090 .
C2 N2 3.500(5) 55403
C2 N2 3.500(5) 55503
C2 C4 2.38(1) .
C2 C5 2.71(1) .
C2 C6 2.53(1) .
C2 H1 1.9963 .
C2 H3 3.5800 .
C2 H3 3.5013 54412
C2 H3 3.5013 54512
C2 H4 3.2191 .
C3 O1 3.411(4) 54412
C3 O1 3.411(4) 54512
C3 N2 3.576(5) 55403
C3 N2 3.576(5) 55503
C3 C5 2.38(1) .
C3 H1 3.1985 .
C3 H2 2.0021 .
C3 H3 3.0623 .
C3 H3 3.2472 54412
C3 H3 3.2472 54512
C3 H4 2.0260 .
C4 O4 3.4957 55403
C4 N2 3.584(5) 55403
C4 N2 3.584(5) 55503
C4 C4 3.02(1) 55502
C4 C5 2.54(1) 55502
C4 C6 2.47(1) .
C4 H2 3.2193 .
C4 H4 2.7421 55502
C5 N1 2.41(1) 55502
C5 N2 3.511(5) 55403
C5 N2 3.511(5) 55503
C5 C4 2.54(1) 55502
C5 C7 3.467(4) 55403
C5 C7 3.467(4) 55503
C5 H1 3.1490 .
C5 H4 2.0196 .
C5 H4 2.7199 55502
C6 O1 3.260(2) 54412
C6 O1 3.260(2) 54512
C6 N2 3.42(1) 54510
C6 C6 3.524(6) 54412
C6 C6 3.524(6) 54512
C6 H2 2.7020 .
C6 H3 1.7658 .
C6 H3 3.4649 54412
C6 H3 3.4649 54512
C6 H4 2.6097 .
C7 N1 3.2283(3) 55403
C7 N1 3.2283(3) 55503
C7 N2 3.53(1) 55502
C7 C1 3.494(5) 55403
C7 C1 3.494(5) 55503
C7 C5 3.467(4) 55403
C7 C5 3.467(4) 55503
C7 C7 2.65(1) 55502
C7 H1 2.6789 .
C7 H3 2.9656 55510
H2 O2 3.5041 54412
H2 O2 3.5041 54512
H3 N2 1.8213 54510
H3 C2 3.5013 54412
H3 C2 3.5013 54512
H3 C3 3.2472 54412
H3 C3 3.2472 54512
H3 C6 3.4649 54412
H3 C6 3.4649 54512
H3 C7 2.9656 54510
H4 O4 2.5658 55403
H4 O5 3.5322 55403
H4 O5 3.5322 55503
H4 C4 2.7421 55502
H4 C5 2.7199 55502

loop_
_geom_hbond_atom_site_label_D
_geom_hbond_atom_site_label_H
_geom_hbond_atom_site_label_A
_geom_hbond_site_symmetry_A
_geom_hbond_distance_DH
_geom_hbond_distance_HA
_geom_hbond_distance_DA
_geom_hbond_angle_DHA
_geom_hbond_publ_flag
O1 H3 N2 10_545 0.82 1.82 2.63(1) 170 yes
